data_7000008
loop_
_publ_author_name
'Neveling, Arno'
'Julius, Gerrit R.'
'Cronje, Stephanie'
'Esterhuysen, Catharine'
'Raubenheimer, Helgard G.'

_publ_section_title
;
 Thione complexes of Rh(I): a first comparison with the bonding and
 catalytic activity of related carbene and imine compounds.
;
_journal_issue 1
_journal_name_full 'Dalton transactions (Cambridge, England : 2003)'
_journal_page_first 181
_journal_page_last 192
_journal_paper_doi 10.1039/b414040k
_journal_year 2005
_chemical_absolute_configuration unk
_chemical_formula_moiety '2(C19 H28 N4 Rh1), C1 H2 Cl2, 2(P1 F6)'
_chemical_formula_sum 'C39 H58 Cl2 F12 N8 P2 Rh2'
_chemical_formula_weight 1205.59
_chemical_name_systematic
;
?
;
_space_group_IT_number 19
_symmetry_cell_setting orthorhombic
_symmetry_space_group_name_Hall 'P 2ac 2ab'
_symmetry_space_group_name_H-M 'P 21 21 21'
_atom_sites_solution_hydrogens geom
_atom_sites_solution_primary direct
_atom_sites_solution_secondary difmap
_audit_creation_method SHELXL-97
_cell_angle_alpha 90.00
_cell_angle_beta 90.00
_cell_angle_gamma 90.00
_cell_formula_units_Z 4
_cell_length_a 15.8475(2)
_cell_length_b 17.4778(2)
_cell_length_c 17.5446(2)
_cell_measurement_reflns_used 22001
_cell_measurement_temperature 203
_cell_measurement_theta_max 27.48
_cell_measurement_theta_min 1.02
_cell_volume 4859.49(10)
_computing_cell_refinement 'DENZO-SMN (Otwinowski & Minor, 1997)'
_computing_data_collection 'COLLECT (Nonius, 1998)'
_computing_data_reduction 'DENZO-SMN (Otwinowski & Minor, 1997)'
_computing_molecular_graphics 'ORTEP-III for Windows (Farrugia,1997)'
_computing_publication_material 'X-Seed (Barbour, 1999)'
_computing_structure_refinement 'SHELXL-97 (Sheldrick, 1997)'
_computing_structure_solution 'SHELXS-97 (Sheldrick, 1990)'
_diffrn_ambient_temperature 203(2)
_diffrn_measured_fraction_theta_full 0.994
_diffrn_measured_fraction_theta_max 0.994
_diffrn_measurement_device_type 'Nonius Kappa CCD'
_diffrn_measurement_method '\f and \w scans to fill Ewald sphere'
_diffrn_radiation_monochromator graphite
_diffrn_radiation_source 'fine-focus sealed tube'
_diffrn_radiation_type MoK\a
_diffrn_radiation_wavelength 0.71073
_diffrn_reflns_av_R_equivalents 0.0524
_diffrn_reflns_av_sigmaI/netI 0.0478
_diffrn_reflns_limit_h_max 19
_diffrn_reflns_limit_h_min -19
_diffrn_reflns_limit_k_max 21
_diffrn_reflns_limit_k_min -21
_diffrn_reflns_limit_l_max 19
_diffrn_reflns_limit_l_min -21
_diffrn_reflns_number 35432
_diffrn_reflns_theta_full 26.00
_diffrn_reflns_theta_max 26.00
_diffrn_reflns_theta_min 3.73
_exptl_absorpt_coefficient_mu 0.940
_exptl_absorpt_correction_type none
_exptl_crystal_colour orange??
_exptl_crystal_density_diffrn 1.648
_exptl_crystal_density_method 'not measured'
_exptl_crystal_description prism
_exptl_crystal_F_000 2440
_exptl_crystal_size_max 0.23
_exptl_crystal_size_mid 0.12
_exptl_crystal_size_min 0.1
_refine_diff_density_max 0.316
_refine_diff_density_min -0.350
_refine_diff_density_rms 0.065
_refine_ls_abs_structure_details 'Flack H D (1983), Acta Cryst. A39, 876-881'
_refine_ls_abs_structure_Flack 0.24(3)
_refine_ls_extinction_coef 0.00099(12)
_refine_ls_extinction_expression Fc^*^=kFc[1+0.001xFc^2^\l^3^/sin(2\q)]^-1/4^
_refine_ls_extinction_method SHELXL
_refine_ls_goodness_of_fit_ref 1.016
_refine_ls_hydrogen_treatment constr
_refine_ls_matrix_type full
_refine_ls_number_parameters 641
_refine_ls_number_reflns 9504
_refine_ls_number_restraints 1
_refine_ls_restrained_S_all 1.016
_refine_ls_R_factor_all 0.0632
_refine_ls_R_factor_gt 0.0325
_refine_ls_shift/su_max 0.074
_refine_ls_shift/su_mean 0.003
_refine_ls_structure_factor_coef Fsqd
_refine_ls_weighting_details 'calc w=1/[\s^2^(Fo^2^)+(0.0281P)^2^+1.5609P] where P=(Fo^2^+2Fc^2^)/3'
_refine_ls_weighting_scheme calc
_refine_ls_wR_factor_gt 0.0629
_refine_ls_wR_factor_ref 0.0707
_reflns_number_gt 6859
_reflns_number_total 9504
_reflns_threshold_expression >2sigma(I)
_cod_data_source_file b414040k.txt
_cod_data_source_block 9
_cod_database_code 7000008

loop_
_symmetry_equiv_pos_as_xyz
'x, y, z'
'-x+1/2, -y, z+1/2'
'x+1/2, -y+1/2, -z'
'-x, y+1/2, -z+1/2'

loop_
_atom_site_label
_atom_site_type_symbol
_atom_site_fract_x
_atom_site_fract_y
_atom_site_fract_z
_atom_site_U_iso_or_equiv
_atom_site_adp_type
_atom_site_occupancy
_atom_site_symmetry_multiplicity
_atom_site_calc_flag
_atom_site_refinement_flags
_atom_site_disorder_assembly
_atom_site_disorder_group
Rh1 Rh 1.036489(16) 0.99918(2) 0.207485(14) 0.02798(9) Uani 1 1 d . . .
Rh2 Rh 0.530215(17) 0.50289(2) 0.212488(15) 0.03082(9) Uani 1 1 d . . .
Cl1 Cl 0.17961(9) 0.81954(9) 0.47955(9) 0.0850(5) Uani 1 1 d . . .
Cl2 Cl 0.18931(10) 0.98272(9) 0.50636(10) 0.0987(5) Uani 1 1 d . . .
P1 P 0.87183(6) 0.87740(5) 0.49403(7) 0.0336(2) Uani 1 1 d . . .
P2 P 0.71178(7) 0.19791(7) 0.49304(8) 0.0503(3) Uani 1 1 d . . .
F11 F 0.8622(2) 0.88781(17) 0.40445(15) 0.0743(9) Uani 1 1 d . . .
F12 F 0.79843(16) 0.93687(16) 0.5052(2) 0.0784(8) Uani 1 1 d . . .
F13 F 0.80703(17) 0.80867(16) 0.4905(2) 0.0870(10) Uani 1 1 d . . .
F14 F 0.8812(2) 0.8656(2) 0.58243(16) 0.0943(12) Uani 1 1 d . . .
F15 F 0.94603(16) 0.81780(14) 0.48123(16) 0.0678(8) Uani 1 1 d . . .
F16 F 0.93706(16) 0.94546(14) 0.4973(2) 0.0803(9) Uani 1 1 d . . .
F21 F 0.7276(2) 0.1827(3) 0.57966(18) 0.1361(19) Uani 1 1 d . . .
F22 F 0.7154(18) 0.1147(5) 0.4859(12) 0.170(9) Uani 0.54(3) 1 d P . .
F23 F 0.6946(2) 0.2142(3) 0.40683(18) 0.1110(14) Uani 1 1 d . . .
F24 F 0.668(2) 0.124(2) 0.460(3) 0.134(19) Uani 0.23(3) 1 d P . .
F25 F 0.6178(4) 0.2138(11) 0.5162(4) 0.099(4) Uani 0.80(4) 1 d P . .
F26 F 0.6978(18) 0.2898(12) 0.4947(12) 0.101(9) Uani 0.36(3) 1 d P . .
F27 F 0.8080(4) 0.2091(13) 0.4742(6) 0.102(6) Uani 0.61(3) 1 d P . .
F28 F 0.7416(19) 0.2762(14) 0.5121(11) 0.165(11) Uani 0.60(4) 1 d P . .
F29 F 0.785(2) 0.142(3) 0.4759(9) 0.157(17) Uani 0.48(3) 1 d P . .
F210 F 0.641(3) 0.251(3) 0.505(2) 0.036(13) Uiso 0.11(3) 1 d P . .
F211 F 0.636(2) 0.136(3) 0.4950(17) 0.13(2) Uani 0.27(3) 1 d P . .
N11 N 0.8746(2) 1.0813(2) 0.1581(2) 0.0451(10) Uani 1 1 d . . .
N12 N 0.8869(2) 1.08138(18) 0.27903(19) 0.0381(8) Uani 1 1 d . . .
N21 N 1.1089(2) 1.15819(19) 0.17122(19) 0.0382(8) Uani 1 1 d . . .
N22 N 1.0939(2) 1.14183(18) 0.2914(2) 0.0379(8) Uani 1 1 d . . .
N41 N 0.5523(2) 0.39258(19) 0.34589(18) 0.0347(8) Uani 1 1 d . . .
N42 N 0.4247(2) 0.4303(2) 0.33889(19) 0.0360(9) Uani 1 1 d . . .
N51 N 0.5164(2) 0.3503(2) 0.12558(18) 0.0391(9) Uani 1 1 d . . .
N52 N 0.3956(2) 0.4004(2) 0.14612(19) 0.0417(9) Uani 1 1 d . . .
C1 C 0.9860(3) 0.8841(2) 0.2347(3) 0.0423(11) Uani 1 1 d . . .
H1 H 0.9412 0.9066 0.2607 0.051 Uiso 1 1 calc R . .
C2 C 1.0501(3) 0.8430(3) 0.2813(3) 0.0563(13) Uani 1 1 d . . .
H2A H 1.0415 0.7885 0.2742 0.068 Uiso 1 1 calc R . .
H2B H 1.0391 0.8542 0.3345 0.068 Uiso 1 1 calc R . .
C3 C 1.1413(3) 0.8601(3) 0.2656(3) 0.0583(13) Uani 1 1 d . . .
H3A H 1.1631 0.8222 0.2304 0.070 Uiso 1 1 calc R . .
H3B H 1.1728 0.8555 0.3128 0.070 Uiso 1 1 calc R . .
C4 C 1.1565(2) 0.9398(2) 0.2322(2) 0.0398(10) Uani 1 1 d . . .
H4 H 1.1689 0.9793 0.2659 0.048 Uiso 1 1 calc R . .
C5 C 1.1529(3) 0.9571(2) 0.1564(2) 0.0376(10) Uani 1 1 d . . .
H5 H 1.1655 1.0072 0.1428 0.045 Uiso 1 1 calc R . .
C6 C 1.1311(3) 0.9038(3) 0.0935(3) 0.0618(14) Uani 1 1 d . . .
H6A H 1.1785 0.8697 0.0851 0.074 Uiso 1 1 calc R . .
H6B H 1.1232 0.9334 0.0472 0.074 Uiso 1 1 calc R . .
C7 C 1.0538(4) 0.8563(3) 0.1062(3) 0.0638(15) Uani 1 1 d . . .
H7A H 1.0709 0.8079 0.1283 0.077 Uiso 1 1 calc R . .
H7B H 1.0285 0.8453 0.0570 0.077 Uiso 1 1 calc R . .
C8 C 0.9871(3) 0.8918(2) 0.1570(3) 0.0453(11) Uani 1 1 d . . .
H58 H 0.9446 0.9204 0.1342 0.054 Uiso 1 1 calc R . .
C11 C 0.9233(2) 1.0541(2) 0.2149(2) 0.0364(9) Uani 1 1 d . . .
C12 C 0.8088(3) 1.1252(3) 0.1872(3) 0.0590(13) Uani 1 1 d . . .
H12 H 0.7675 1.1503 0.1591 0.071 Uiso 1 1 calc R . .
C13 C 0.8159(3) 1.1246(3) 0.2615(3) 0.0596(14) Uani 1 1 d . . .
H13 H 0.7801 1.1485 0.2961 0.071 Uiso 1 1 calc R . .
C14 C 0.8880(3) 1.0660(3) 0.0772(3) 0.0722(16) Uani 1 1 d . . .
H14A H 0.9347 1.0316 0.0712 0.108 Uiso 1 1 calc R . .
H14B H 0.9000 1.1131 0.0512 0.108 Uiso 1 1 calc R . .
H14C H 0.8381 1.0433 0.0559 0.108 Uiso 1 1 calc R . .
C15 C 0.9163(3) 1.0638(3) 0.3557(3) 0.0562(14) Uani 1 1 d . . .
H15A H 0.9413 1.0131 0.3551 0.067 Uiso 1 1 calc R . .
H15B H 0.8676 1.0618 0.3892 0.067 Uiso 1 1 calc R . .
C21 C 1.0845(2) 1.1051(2) 0.2233(2) 0.0319(9) Uani 1 1 d . . .
C22 C 1.1330(3) 1.2258(2) 0.2074(3) 0.0485(11) Uani 1 1 d . . .
H22 H 1.1522 1.2701 0.1838 0.058 Uiso 1 1 calc R . .
C23 C 1.1237(3) 1.2152(2) 0.2808(3) 0.0498(12) Uani 1 1 d . . .
H23 H 1.1351 1.2507 0.3189 0.060 Uiso 1 1 calc R . .
C24 C 1.1052(3) 1.1456(3) 0.0895(3) 0.0593(15) Uani 1 1 d . . .
H24A H 1.0964 1.0922 0.0796 0.089 Uiso 1 1 calc R . .
H24B H 1.1573 1.1617 0.0667 0.089 Uiso 1 1 calc R . .
H24C H 1.0594 1.1746 0.0683 0.089 Uiso 1 1 calc R . .
C25 C 1.0722(3) 1.1087(3) 0.3652(2) 0.0462(12) Uani 1 1 d . . .
H25A H 1.1084 1.1312 0.4036 0.055 Uiso 1 1 calc R . .
H25B H 1.0844 1.0543 0.3636 0.055 Uiso 1 1 calc R . .
C26 C 0.9803(3) 1.1192(3) 0.3900(2) 0.0543(13) Uani 1 1 d . . .
H26A H 0.9777 1.1146 0.4450 0.065 Uiso 1 1 calc R . .
H26B H 0.9631 1.1709 0.3770 0.065 Uiso 1 1 calc R . .
C31 C 0.5308(3) 0.6110(3) 0.2771(3) 0.0511(12) Uani 1 1 d . . .
H31 H 0.4974 0.5896 0.3151 0.061 Uiso 1 1 calc R . .
C32 C 0.4906(3) 0.6706(3) 0.2266(3) 0.0706(16) Uani 1 1 d . . .
H32A H 0.5073 0.7208 0.2446 0.085 Uiso 1 1 calc R . .
H32B H 0.4298 0.6669 0.2317 0.085 Uiso 1 1 calc R . .
C33 C 0.5134(4) 0.6641(3) 0.1417(3) 0.0759(19) Uani 1 1 d . . .
H33A H 0.4692 0.6879 0.1117 0.091 Uiso 1 1 calc R . .
H33B H 0.5652 0.6922 0.1325 0.091 Uiso 1 1 calc R . .
C34 C 0.5249(4) 0.5830(3) 0.1153(3) 0.0603(15) Uani 1 1 d . . .
H34 H 0.4774 0.5562 0.0990 0.072 Uiso 1 1 calc R . .
C35 C 0.6005(3) 0.5465(3) 0.1137(2) 0.0526(12) Uani 1 1 d . . .
H35 H 0.6008 0.4974 0.0931 0.063 Uiso 1 1 calc R . .
C36 C 0.6827(3) 0.5765(3) 0.1412(3) 0.0664(15) Uani 1 1 d . . .
H36A H 0.7052 0.6111 0.1030 0.080 Uiso 1 1 calc R . .
H36B H 0.7218 0.5342 0.1462 0.080 Uiso 1 1 calc R . .
C37 C 0.6781(3) 0.6184(3) 0.2166(3) 0.0578(13) Uani 1 1 d . . .
H37A H 0.7333 0.6170 0.2405 0.069 Uiso 1 1 calc R . .
H37B H 0.6641 0.6715 0.2071 0.069 Uiso 1 1 calc R . .
C38 C 0.6140(3) 0.5853(3) 0.2714(2) 0.0473(12) Uani 1 1 d . . .
H38 H 0.6310 0.5456 0.3032 0.057 Uiso 1 1 calc R . .
C41 C 0.5007(2) 0.4403(2) 0.3061(2) 0.0311(9) Uani 1 1 d . . .
C42 C 0.5082(3) 0.3548(3) 0.4017(2) 0.0463(12) Uani 1 1 d . . .
H42 H 0.5299 0.3197 0.4365 0.056 Uiso 1 1 calc R . .
C43 C 0.4296(3) 0.3777(3) 0.3966(3) 0.0537(13) Uani 1 1 d . . .
H43 H 0.3850 0.3611 0.4268 0.064 Uiso 1 1 calc R . .
C44 C 0.6412(3) 0.3812(3) 0.3305(2) 0.0467(11) Uani 1 1 d . . .
H44A H 0.6729 0.3888 0.3765 0.070 Uiso 1 1 calc R . .
H44B H 0.6595 0.4171 0.2926 0.070 Uiso 1 1 calc R . .
H44C H 0.6501 0.3300 0.3123 0.070 Uiso 1 1 calc R . .
C45 C 0.3480(3) 0.4713(3) 0.3174(3) 0.0512(13) Uani 1 1 d . . .
H45A H 0.3635 0.5229 0.3026 0.061 Uiso 1 1 calc R . .
H45B H 0.3120 0.4752 0.3620 0.061 Uiso 1 1 calc R . .
C51 C 0.4794(2) 0.4134(2) 0.1554(2) 0.0343(10) Uani 1 1 d . . .
C52 C 0.4570(3) 0.2997(3) 0.0983(2) 0.0503(12) Uani 1 1 d . . .
H52 H 0.4675 0.2525 0.0757 0.060 Uiso 1 1 calc R . .
C53 C 0.3817(3) 0.3310(3) 0.1105(2) 0.0474(12) Uani 1 1 d . . .
H53 H 0.3296 0.3102 0.0976 0.057 Uiso 1 1 calc R . .
C54 C 0.6074(3) 0.3357(3) 0.1251(3) 0.0529(13) Uani 1 1 d . . .
H54A H 0.6356 0.3743 0.1545 0.079 Uiso 1 1 calc R . .
H54B H 0.6278 0.3369 0.0736 0.079 Uiso 1 1 calc R . .
H54C H 0.6184 0.2863 0.1469 0.079 Uiso 1 1 calc R . .
C55 C 0.3289(3) 0.4513(3) 0.1730(3) 0.0524(13) Uani 1 1 d . . .
H55A H 0.2818 0.4481 0.1379 0.063 Uiso 1 1 calc R . .
H55B H 0.3499 0.5034 0.1715 0.063 Uiso 1 1 calc R . .
C56 C 0.2968(3) 0.4352(3) 0.2524(3) 0.0506(12) Uani 1 1 d . . .
H56A H 0.2957 0.3802 0.2598 0.061 Uiso 1 1 calc R . .
H56B H 0.2391 0.4534 0.2559 0.061 Uiso 1 1 calc R . .
C61 C 0.1257(3) 0.9037(3) 0.5032(5) 0.0906(18) Uani 1 1 d . . .
H1A H 0.0814 0.9123 0.4659 0.109 Uiso 1 1 calc R . .
H1B H 0.0990 0.8971 0.5525 0.109 Uiso 1 1 calc R . .

loop_
_atom_site_aniso_label
_atom_site_aniso_U_11
_atom_site_aniso_U_22
_atom_site_aniso_U_33
_atom_site_aniso_U_23
_atom_site_aniso_U_13
_atom_site_aniso_U_12
Rh1 0.02630(16) 0.03005(18) 0.02760(15) 0.00031(19) -0.00066(11) -0.00216(19)
Rh2 0.02894(17) 0.03230(18) 0.03123(16) 0.00192(19) -0.00391(12) -0.0015(2)
Cl1 0.0666(9) 0.0816(10) 0.1067(14) 0.0262(9) 0.0073(8) 0.0061(8)
Cl2 0.1024(11) 0.0905(11) 0.1031(12) 0.0124(11) -0.0288(10) -0.0210(9)
P1 0.0306(5) 0.0333(5) 0.0370(6) -0.0001(5) -0.0022(5) 0.0025(4)
P2 0.0430(7) 0.0644(8) 0.0434(7) 0.0067(7) 0.0016(6) 0.0170(6)
F11 0.112(3) 0.071(2) 0.0404(16) 0.0042(14) -0.0046(15) 0.013(2)
F12 0.0588(17) 0.0808(19) 0.096(2) -0.017(2) 0.0074(19) 0.0362(15)
F13 0.0578(17) 0.0635(18) 0.140(3) 0.015(2) -0.017(2) -0.0275(14)
F14 0.145(3) 0.099(3) 0.0388(18) 0.0082(16) -0.0146(18) 0.024(3)
F15 0.0540(16) 0.0492(15) 0.100(2) -0.0030(15) -0.0032(15) 0.0236(13)
F16 0.0576(16) 0.0468(15) 0.137(3) 0.012(2) -0.028(2) -0.0133(13)
F21 0.096(3) 0.261(6) 0.051(2) 0.027(3) 0.0028(18) 0.083(3)
F22 0.21(2) 0.041(5) 0.261(18) 0.061(8) 0.075(16) 0.029(7)
F23 0.107(3) 0.173(4) 0.053(2) 0.026(2) 0.0007(18) 0.043(3)
F24 0.11(2) 0.09(2) 0.21(4) -0.12(2) -0.10(2) 0.035(16)
F25 0.039(3) 0.141(13) 0.116(5) 0.035(5) 0.016(2) -0.006(4)
F26 0.134(19) 0.074(10) 0.094(10) 0.025(8) 0.013(10) 0.071(15)
F27 0.037(4) 0.186(14) 0.083(6) 0.051(6) 0.018(3) 0.016(5)
F28 0.19(2) 0.139(13) 0.169(13) -0.070(10) 0.052(12) -0.118(13)
F29 0.136(18) 0.28(4) 0.058(8) -0.049(12) -0.026(8) 0.16(2)
F211 0.09(2) 0.21(6) 0.079(15) 0.05(2) -0.024(13) -0.10(3)
N11 0.032(2) 0.051(2) 0.053(2) 0.0077(18) -0.0062(17) 0.0019(19)
N12 0.034(2) 0.036(2) 0.044(2) -0.0004(16) 0.0075(16) 0.0038(16)
N21 0.0304(19) 0.033(2) 0.051(2) 0.0080(17) 0.0057(16) 0.0027(16)
N22 0.0339(19) 0.034(2) 0.046(2) -0.0069(17) -0.0116(17) 0.0048(15)
N41 0.038(2) 0.035(2) 0.0307(19) 0.0004(15) 0.0003(15) -0.0010(17)
N42 0.028(2) 0.036(2) 0.045(2) -0.0055(17) 0.0028(16) -0.0028(17)
N51 0.041(2) 0.039(2) 0.0368(19) -0.0074(16) 0.0053(16) 0.0010(18)
N52 0.041(2) 0.041(2) 0.043(2) -0.0086(17) -0.0070(17) -0.0006(18)
C1 0.038(3) 0.031(3) 0.058(3) 0.002(2) 0.000(2) -0.011(2)
C2 0.061(3) 0.044(3) 0.064(3) 0.012(2) -0.008(3) -0.001(2)
C3 0.047(3) 0.059(3) 0.069(3) 0.028(3) -0.008(2) 0.004(3)
C4 0.031(2) 0.040(3) 0.048(3) -0.003(2) -0.0016(19) -0.0001(19)
C5 0.037(3) 0.037(3) 0.039(3) -0.0055(19) 0.0045(18) 0.008(2)
C6 0.055(3) 0.077(4) 0.053(3) -0.021(3) -0.003(2) 0.007(3)
C7 0.079(4) 0.058(3) 0.055(3) -0.026(3) 0.002(3) -0.011(3)
C8 0.044(3) 0.037(3) 0.055(3) -0.004(2) -0.013(2) -0.012(2)
C11 0.031(2) 0.035(2) 0.043(3) 0.006(2) 0.0001(19) -0.0047(18)
C12 0.038(3) 0.057(3) 0.082(4) 0.012(3) -0.008(2) 0.010(2)
C13 0.040(3) 0.051(3) 0.087(4) 0.006(3) 0.016(3) 0.005(2)
C14 0.065(4) 0.102(5) 0.050(3) 0.017(3) -0.019(3) 0.007(3)
C15 0.064(4) 0.065(4) 0.040(3) 0.006(2) 0.020(2) 0.007(3)
C21 0.023(2) 0.036(2) 0.037(2) 0.0028(18) -0.0004(17) 0.0048(17)
C22 0.045(3) 0.024(2) 0.076(4) 0.002(2) 0.005(2) -0.003(2)
C23 0.044(3) 0.028(2) 0.077(4) -0.012(2) -0.011(2) 0.005(2)
C24 0.070(4) 0.054(3) 0.054(3) 0.018(2) 0.017(3) 0.002(3)
C25 0.060(3) 0.042(3) 0.036(3) -0.007(2) -0.014(2) 0.006(2)
C26 0.077(4) 0.056(3) 0.030(3) -0.007(2) 0.003(2) 0.007(3)
C31 0.054(3) 0.033(3) 0.066(3) -0.009(2) -0.002(3) -0.010(2)
C32 0.068(4) 0.035(3) 0.108(5) -0.009(3) -0.023(3) 0.011(3)
C33 0.083(5) 0.041(3) 0.104(5) 0.016(3) -0.046(4) -0.001(3)
C34 0.067(4) 0.048(3) 0.065(3) 0.024(2) -0.024(3) -0.014(3)
C35 0.061(3) 0.053(3) 0.044(3) 0.020(2) 0.001(2) -0.008(3)
C36 0.055(3) 0.075(4) 0.069(4) 0.033(3) 0.008(3) -0.010(3)
C37 0.045(3) 0.052(3) 0.076(4) 0.020(3) -0.021(3) -0.016(2)
C38 0.046(3) 0.041(3) 0.055(3) 0.002(2) -0.017(2) -0.008(2)
C41 0.028(2) 0.036(2) 0.028(2) -0.0050(17) 0.0009(17) -0.0055(18)
C42 0.060(3) 0.045(3) 0.034(2) 0.004(2) 0.003(2) -0.007(3)
C43 0.065(4) 0.057(3) 0.039(3) -0.005(2) 0.017(2) -0.020(3)
C44 0.034(3) 0.058(3) 0.047(3) 0.003(2) -0.004(2) 0.005(2)
C45 0.031(2) 0.063(3) 0.059(3) -0.020(2) 0.008(2) 0.003(2)
C51 0.032(2) 0.043(3) 0.028(2) 0.0021(18) -0.0052(17) 0.001(2)
C52 0.062(3) 0.046(3) 0.042(3) -0.019(2) -0.004(2) 0.000(3)
C53 0.041(3) 0.050(3) 0.051(3) -0.017(2) -0.011(2) -0.010(2)
C54 0.046(3) 0.059(3) 0.054(3) -0.007(2) 0.009(2) 0.008(2)
C55 0.034(3) 0.054(3) 0.069(3) -0.013(2) -0.021(2) 0.006(2)
C56 0.028(2) 0.053(3) 0.071(3) -0.022(2) 0.005(2) 0.004(2)
C61 0.049(3) 0.110(5) 0.113(5) -0.021(5) 0.000(4) -0.007(3)

loop_
_atom_type_symbol
_atom_type_description
_atom_type_scat_dispersion_real
_atom_type_scat_dispersion_imag
_atom_type_scat_source
C C 0.0033 0.0016 'International Tables Vol C Tables 4.2.6.8 and 6.1.1.4'
H H 0.0000 0.0000 'International Tables Vol C Tables 4.2.6.8 and 6.1.1.4'
Cl Cl 0.1484 0.1585 'International Tables Vol C Tables 4.2.6.8 and 6.1.1.4'
N N 0.0061 0.0033 'International Tables Vol C Tables 4.2.6.8 and 6.1.1.4'
Rh Rh -1.1178 0.9187 'International Tables Vol C Tables 4.2.6.8 and 6.1.1.4'
P P 0.1023 0.0942 'International Tables Vol C Tables 4.2.6.8 and 6.1.1.4'
F F 0.0171 0.0103 'International Tables Vol C Tables 4.2.6.8 and 6.1.1.4'

loop_
_geom_angle_atom_site_label_1
_geom_angle_atom_site_label_2
_geom_angle_atom_site_label_3
_geom_angle
_geom_angle_site_symmetry_1
_geom_angle_site_symmetry_3
_geom_angle_publ_flag
C21 Rh1 C11 83.77(15) . . ?
C21 Rh1 C5 92.69(15) . . ?
C11 Rh1 C5 158.47(16) . . ?
C21 Rh1 C4 94.53(15) . . ?
C11 Rh1 C4 165.01(16) . . ?
C5 Rh1 C4 36.24(14) . . ?
C21 Rh1 C1 159.62(16) . . ?
C11 Rh1 C1 95.49(16) . . ?
C5 Rh1 C1 95.05(16) . . ?
C4 Rh1 C1 80.92(16) . . ?
C21 Rh1 C8 164.37(16) . . ?
C11 Rh1 C8 96.51(17) . . ?
C5 Rh1 C8 81.30(17) . . ?
C4 Rh1 C8 89.11(16) . . ?
C1 Rh1 C8 36.01(15) . . ?
C51 Rh2 C41 83.79(15) . . ?
C51 Rh2 C35 94.53(17) . . ?
C41 Rh2 C35 160.56(17) . . ?
C51 Rh2 C31 156.73(17) . . ?
C41 Rh2 C31 92.72(16) . . ?
C35 Rh2 C31 96.11(19) . . ?
C51 Rh2 C34 95.30(16) . . ?
C41 Rh2 C34 163.5(2) . . ?
C35 Rh2 C34 35.90(18) . . ?
C31 Rh2 C34 81.58(19) . . ?
C51 Rh2 C38 166.37(17) . . ?
C41 Rh2 C38 96.37(15) . . ?
C35 Rh2 C38 80.76(18) . . ?
C31 Rh2 C38 36.85(16) . . ?
C34 Rh2 C38 88.37(17) . . ?
F14 P1 F12 91.94(19) . . ?
F14 P1 F16 90.1(2) . . ?
F12 P1 F16 88.96(15) . . ?
F14 P1 F13 90.0(2) . . ?
F12 P1 F13 91.52(16) . . ?
F16 P1 F13 179.51(19) . . ?
F14 P1 F15 89.03(17) . . ?
F12 P1 F15 179.01(19) . . ?
F16 P1 F15 90.84(15) . . ?
F13 P1 F15 88.68(16) . . ?
F14 P1 F11 179.00(18) . . ?
F12 P1 F11 88.67(18) . . ?
F16 P1 F11 90.71(19) . . ?
F13 P1 F11 89.2(2) . . ?
F15 P1 F11 90.37(17) . . ?
F22 P2 F210 132(3) . . ?
F22 P2 F28 157(2) . . ?
F210 P2 F28 68(2) . . ?
F22 P2 F29 48(2) . . ?
F210 P2 F29 177.1(14) . . ?
F28 P2 F29 113(2) . . ?
F22 P2 F23 96.1(10) . . ?
F210 P2 F23 83.7(15) . . ?
F28 P2 F23 96.1(11) . . ?
F29 P2 F23 93.4(7) . . ?
F22 P2 F21 84.7(9) . . ?
F210 P2 F21 95.2(15) . . ?
F28 P2 F21 83.5(11) . . ?
F29 P2 F21 87.7(7) . . ?
F23 P2 F21 178.9(2) . . ?
F22 P2 F25 103.7(11) . . ?
F210 P2 F25 29(2) . . ?
F28 P2 F25 94.6(12) . . ?
F29 P2 F25 151(2) . . ?
F23 P2 F25 93.0(3) . . ?
F21 P2 F25 86.1(3) . . ?
F22 P2 F27 93.9(12) . . ?
F210 P2 F27 134(3) . . ?
F28 P2 F27 67.9(15) . . ?
F29 P2 F27 46.3(15) . . ?
F23 P2 F27 86.8(3) . . ?
F21 P2 F27 94.0(3) . . ?
F25 P2 F27 162.4(12) . . ?
F22 P2 F24 34.0(11) . . ?
F210 P2 F24 103(2) . . ?
F28 P2 F24 168(2) . . ?
F29 P2 F24 75(2) . . ?
F23 P2 F24 74(2) . . ?
F21 P2 F24 107(2) . . ?
F25 P2 F24 79.6(16) . . ?
F27 P2 F24 117.0(18) . . ?
F22 P2 F211 51(3) . . ?
F210 P2 F211 82(4) . . ?
F28 P2 F211 148(3) . . ?
F29 P2 F211 98(3) . . ?
F23 P2 F211 90.8(8) . . ?
F21 P2 F211 89.1(8) . . ?
F25 P2 F211 54(2) . . ?
F27 P2 F211 144(3) . . ?
F24 P2 F211 29.6(16) . . ?
F22 P2 F26 173.2(16) . . ?
F210 P2 F26 43(2) . . ?
F28 P2 F26 29.2(10) . . ?
F29 P2 F26 137(2) . . ?
F23 P2 F26 79.2(8) . . ?
F21 P2 F26 100.0(8) . . ?
F25 P2 F26 72.0(11) . . ?
F27 P2 F26 90.7(14) . . ?
F24 P2 F26 139.3(17) . . ?
F211 P2 F26 124(3) . . ?
F24 F22 F29 129(4) . . ?
F24 F22 F211 38(3) . . ?
F29 F22 F211 140(3) . . ?
F24 F22 P2 80.6(19) . . ?
F29 F22 P2 70.0(15) . . ?
F211 F22 P2 71(2) . . ?
F211 F24 F22 100(6) . . ?
F211 F24 P2 77(3) . . ?
F22 F24 P2 65.4(17) . . ?
F210 F25 F211 130(3) . . ?
F210 F25 P2 69(2) . . ?
F211 F25 P2 64.8(10) . . ?
F28 F26 F210 117(3) . . ?
F28 F26 P2 65.9(19) . . ?
F210 F26 P2 61.9(16) . . ?
F29 F27 P2 65.8(8) . . ?
F29 F27 F28 117.7(13) . . ?
P2 F27 F28 53.6(6) . . ?
F26 F28 P2 85(2) . . ?
F26 F28 F210 38(2) . . ?
P2 F28 F210 55.8(11) . . ?
F26 F28 F27 126(2) . . ?
P2 F28 F27 58.5(10) . . ?
F210 F28 F27 112.7(12) . . ?
F22 F29 F27 130.2(12) . . ?
F22 F29 P2 62.4(8) . . ?
F27 F29 P2 67.9(10) . . ?
F25 F210 F26 155(3) . . ?
F25 F210 P2 81.7(19) . . ?
F26 F210 P2 75(3) . . ?
F25 F210 F28 131(3) . . ?
F26 F210 F28 25.2(15) . . ?
P2 F210 F28 56.0(17) . . ?
F24 F211 F22 42(4) . . ?
F24 F211 F25 124(6) . . ?
F22 F211 F25 119.3(19) . . ?
F24 F211 P2 73(3) . . ?
F22 F211 P2 58.7(10) . . ?
F25 F211 P2 61.5(17) . . ?
C11 N11 C12 110.7(4) . . ?
C11 N11 C14 124.8(4) . . ?
C12 N11 C14 124.5(4) . . ?
C11 N12 C13 110.7(4) . . ?
C11 N12 C15 123.9(3) . . ?
C13 N12 C15 125.3(4) . . ?
C21 N21 C22 110.5(4) . . ?
C21 N21 C24 123.3(4) . . ?
C22 N21 C24 126.1(4) . . ?
C21 N22 C23 111.0(4) . . ?
C21 N22 C25 124.3(3) . . ?
C23 N22 C25 124.7(4) . . ?
C41 N41 C42 110.9(4) . . ?
C41 N41 C44 124.9(3) . . ?
C42 N41 C44 124.2(4) . . ?
C41 N42 C43 110.6(4) . . ?
C41 N42 C45 124.8(4) . . ?
C43 N42 C45 124.6(4) . . ?
C51 N51 C52 111.2(4) . . ?
C51 N51 C54 124.8(4) . . ?
C52 N51 C54 124.0(4) . . ?
C51 N52 C53 111.0(4) . . ?
C51 N52 C55 124.5(4) . . ?
C53 N52 C55 124.5(4) . . ?
C8 C1 C2 125.7(4) . . ?
C8 C1 Rh1 72.1(2) . . ?
C2 C1 Rh1 108.1(3) . . ?
C8 C1 H1 117.1 . . ?
C2 C1 H1 117.1 . . ?
Rh1 C1 H1 89.9 . . ?
C1 C2 C3 117.4(4) . . ?
C1 C2 H2A 108.0 . . ?
C3 C2 H2A 108.0 . . ?
C1 C2 H2B 108.0 . . ?
C3 C2 H2B 108.0 . . ?
H2A C2 H2B 107.2 . . ?
C2 C3 C4 113.8(4) . . ?
C2 C3 H3A 108.8 . . ?
C4 C3 H3A 108.8 . . ?
C2 C3 H3B 108.8 . . ?
C4 C3 H3B 108.8 . . ?
H3A C3 H3B 107.7 . . ?
C5 C4 C3 124.6(4) . . ?
C5 C4 Rh1 70.7(2) . . ?
C3 C4 Rh1 111.6(3) . . ?
C5 C4 H4 117.7 . . ?
C3 C4 H4 117.7 . . ?
Rh1 C4 H4 87.7 . . ?
C4 C5 C6 126.5(4) . . ?
C4 C5 Rh1 73.0(2) . . ?
C6 C5 Rh1 108.7(3) . . ?
C4 C5 H5 116.7 . . ?
C6 C5 H5 116.7 . . ?
Rh1 C5 H5 88.2 . . ?
C5 C6 C7 115.4(4) . . ?
C5 C6 H6A 108.4 . . ?
C7 C6 H6A 108.4 . . ?
C5 C6 H6B 108.4 . . ?
C7 C6 H6B 108.4 . . ?
H6A C6 H6B 107.5 . . ?
C6 C7 C8 115.5(4) . . ?
C6 C7 H7A 108.4 . . ?
C8 C7 H7A 108.4 . . ?
C6 C7 H7B 108.4 . . ?
C8 C7 H7B 108.4 . . ?
H7A C7 H7B 107.5 . . ?
C1 C8 C7 123.7(4) . . ?
C1 C8 Rh1 71.9(2) . . ?
C7 C8 Rh1 109.6(3) . . ?
C1 C8 H58 118.2 . . ?
C7 C8 H58 118.2 . . ?
Rh1 C8 H58 88.5 . . ?
N11 C11 N12 104.2(3) . . ?
N11 C11 Rh1 128.6(3) . . ?
N12 C11 Rh1 126.5(3) . . ?
C13 C12 N11 107.2(4) . . ?
C13 C12 H12 126.4 . . ?
N11 C12 H12 126.4 . . ?
C12 C13 N12 107.1(4) . . ?
C12 C13 H13 126.4 . . ?
N12 C13 H13 126.4 . . ?
N11 C14 H14A 109.5 . . ?
N11 C14 H14B 109.5 . . ?
H14A C14 H14B 109.5 . . ?
N11 C14 H14C 109.5 . . ?
H14A C14 H14C 109.5 . . ?
H14B C14 H14C 109.5 . . ?
N12 C15 C26 116.2(4) . . ?
N12 C15 H15A 108.2 . . ?
C26 C15 H15A 108.2 . . ?
N12 C15 H15B 108.2 . . ?
C26 C15 H15B 108.2 . . ?
H15A C15 H15B 107.4 . . ?
N21 C21 N22 103.6(3) . . ?
N21 C21 Rh1 129.8(3) . . ?
N22 C21 Rh1 126.4(3) . . ?
C23 C22 N21 107.3(4) . . ?
C23 C22 H22 126.4 . . ?
N21 C22 H22 126.4 . . ?
C22 C23 N22 107.6(4) . . ?
C22 C23 H23 126.2 . . ?
N22 C23 H23 126.2 . . ?
N21 C24 H24A 109.5 . . ?
N21 C24 H24B 109.5 . . ?
H24A C24 H24B 109.5 . . ?
N21 C24 H24C 109.5 . . ?
H24A C24 H24C 109.5 . . ?
H24B C24 H24C 109.5 . . ?
N22 C25 C26 115.4(4) . . ?
N22 C25 H25A 108.4 . . ?
C26 C25 H25A 108.4 . . ?
N22 C25 H25B 108.4 . . ?
C26 C25 H25B 108.4 . . ?
H25A C25 H25B 107.5 . . ?
C15 C26 C25 116.3(4) . . ?
C15 C26 H26A 108.2 . . ?
C25 C26 H26A 108.2 . . ?
C15 C26 H26B 108.2 . . ?
C25 C26 H26B 108.2 . . ?
H26A C26 H26B 107.4 . . ?
C38 C31 C32 125.4(5) . . ?
C38 C31 Rh2 72.0(3) . . ?
C32 C31 Rh2 106.8(3) . . ?
C38 C31 H31 117.3 . . ?
C32 C31 H31 117.3 . . ?
Rh2 C31 H31 91.2 . . ?
C31 C32 C33 114.7(4) . . ?
C31 C32 H32A 108.6 . . ?
C33 C32 H32A 108.6 . . ?
C31 C32 H32B 108.6 . . ?
C33 C32 H32B 108.6 . . ?
H32A C32 H32B 107.6 . . ?
C34 C33 C32 113.4(4) . . ?
C34 C33 H33A 108.9 . . ?
C32 C33 H33A 108.9 . . ?
C34 C33 H33B 108.9 . . ?
C32 C33 H33B 108.9 . . ?
H33A C33 H33B 107.7 . . ?
C35 C34 C33 123.8(5) . . ?
C35 C34 Rh2 71.6(3) . . ?
C33 C34 Rh2 111.3(4) . . ?
C35 C34 H34 118.1 . . ?
C33 C34 H34 118.1 . . ?
Rh2 C34 H34 87.1 . . ?
C34 C35 C36 126.9(5) . . ?
C34 C35 Rh2 72.5(3) . . ?
C36 C35 Rh2 108.1(3) . . ?
C34 C35 H35 116.5 . . ?
C36 C35 H35 116.5 . . ?
Rh2 C35 H35 89.4 . . ?
C35 C36 C37 114.4(4) . . ?
C35 C36 H36A 108.7 . . ?
C37 C36 H36A 108.7 . . ?
C35 C36 H36B 108.7 . . ?
C37 C36 H36B 108.7 . . ?
H36A C36 H36B 107.6 . . ?
C38 C37 C36 113.8(4) . . ?
C38 C37 H37A 108.8 . . ?
C36 C37 H37A 108.8 . . ?
C38 C37 H37B 108.8 . . ?
C36 C37 H37B 108.8 . . ?
H37A C37 H37B 107.7 . . ?
C31 C38 C37 123.8(4) . . ?
C31 C38 Rh2 71.1(2) . . ?
C37 C38 Rh2 110.7(3) . . ?
C31 C38 H38 118.1 . . ?
C37 C38 H38 118.1 . . ?
Rh2 C38 H38 88.2 . . ?
N42 C41 N41 103.8(3) . . ?
N42 C41 Rh2 128.5(3) . . ?
N41 C41 Rh2 127.5(3) . . ?
C43 C42 N41 106.7(4) . . ?
C43 C42 H42 126.7 . . ?
N41 C42 H42 126.7 . . ?
C42 C43 N42 108.1(4) . . ?
C42 C43 H43 126.0 . . ?
N42 C43 H43 126.0 . . ?
N41 C44 H44A 109.5 . . ?
N41 C44 H44B 109.5 . . ?
H44A C44 H44B 109.5 . . ?
N41 C44 H44C 109.5 . . ?
H44A C44 H44C 109.5 . . ?
H44B C44 H44C 109.5 . . ?
N42 C45 C56 115.5(4) . . ?
N42 C45 H45A 108.4 . . ?
C56 C45 H45A 108.4 . . ?
N42 C45 H45B 108.4 . . ?
C56 C45 H45B 108.4 . . ?
H45A C45 H45B 107.5 . . ?
N51 C51 N52 103.9(3) . . ?
N51 C51 Rh2 130.4(3) . . ?
N52 C51 Rh2 125.3(3) . . ?
C53 C52 N51 107.1(4) . . ?
C53 C52 H52 126.5 . . ?
N51 C52 H52 126.5 . . ?
C52 C53 N52 106.9(4) . . ?
C52 C53 H53 126.6 . . ?
N52 C53 H53 126.6 . . ?
N51 C54 H54A 109.5 . . ?
N51 C54 H54B 109.5 . . ?
H54A C54 H54B 109.5 . . ?
N51 C54 H54C 109.5 . . ?
H54A C54 H54C 109.5 . . ?
H54B C54 H54C 109.5 . . ?
N52 C55 C56 115.4(4) . . ?
N52 C55 H55A 108.4 . . ?
C56 C55 H55A 108.4 . . ?
N52 C55 H55B 108.4 . . ?
C56 C55 H55B 108.4 . . ?
H55A C55 H55B 107.5 . . ?
C55 C56 C45 115.5(4) . . ?
C55 C56 H56A 108.4 . . ?
C45 C56 H56A 108.4 . . ?
C55 C56 H56B 108.4 . . ?
C45 C56 H56B 108.4 . . ?
H56A C56 H56B 107.5 . . ?
Cl2 C61 Cl1 113.5(3) . . ?
Cl2 C61 H1A 108.9 . . ?
Cl1 C61 H1A 108.9 . . ?
Cl2 C61 H1B 108.9 . . ?
Cl1 C61 H1B 108.9 . . ?
H1A C61 H1B 107.7 . . ?

loop_
_geom_bond_atom_site_label_1
_geom_bond_atom_site_label_2
_geom_bond_distance
_geom_bond_site_symmetry_2
_geom_bond_publ_flag
Rh1 C21 2.020(4) . ?
Rh1 C11 2.038(4) . ?
Rh1 C5 2.180(4) . ?
Rh1 C4 2.209(4) . ?
Rh1 C1 2.217(4) . ?
Rh1 C8 2.218(4) . ?
Rh2 C51 2.023(4) . ?
Rh2 C41 2.028(4) . ?
Rh2 C35 2.197(4) . ?
Rh2 C31 2.203(4) . ?
Rh2 C34 2.208(4) . ?
Rh2 C38 2.215(4) . ?
Cl1 C61 1.752(6) . ?
Cl2 C61 1.710(5) . ?
P1 F14 1.572(3) . ?
P1 F12 1.572(2) . ?
P1 F16 1.577(3) . ?
P1 F13 1.582(3) . ?
P1 F15 1.587(2) . ?
P1 F11 1.589(3) . ?
P2 F22 1.461(9) . ?
P2 F210 1.48(3) . ?
P2 F28 1.485(12) . ?
P2 F29 1.549(10) . ?
P2 F23 1.563(3) . ?
P2 F21 1.563(3) . ?
P2 F25 1.569(4) . ?
P2 F27 1.573(7) . ?
P2 F24 1.58(3) . ?
P2 F211 1.62(2) . ?
P2 F26 1.621(19) . ?
F22 F24 0.90(3) . ?
F22 F29 1.22(5) . ?
F22 F211 1.32(6) . ?
F24 F211 0.82(4) . ?
F25 F210 0.77(5) . ?
F25 F211 1.44(7) . ?
F26 F28 0.79(3) . ?
F26 F210 1.14(6) . ?
F27 F29 1.23(4) . ?
F27 F28 1.71(4) . ?
F28 F210 1.66(6) . ?
N11 C11 1.347(5) . ?
N11 C12 1.391(6) . ?
N11 C14 1.461(6) . ?
N12 C11 1.352(5) . ?
N12 C13 1.389(6) . ?
N12 C15 1.457(5) . ?
N21 C21 1.359(5) . ?
N21 C22 1.394(5) . ?
N21 C24 1.451(5) . ?
N22 C21 1.364(5) . ?
N22 C23 1.379(5) . ?
N22 C25 1.460(5) . ?
N41 C41 1.360(5) . ?
N41 C42 1.372(5) . ?
N41 C44 1.448(5) . ?
N42 C41 1.347(5) . ?
N42 C43 1.369(5) . ?
N42 C45 1.460(5) . ?
N51 C51 1.355(5) . ?
N51 C52 1.377(5) . ?
N51 C54 1.464(6) . ?
N52 C51 1.358(5) . ?
N52 C53 1.382(5) . ?
N52 C55 1.460(5) . ?
C1 C8 1.371(6) . ?
C1 C2 1.489(6) . ?
C1 H1 0.9300 . ?
C2 C3 1.501(6) . ?
C2 H2A 0.9700 . ?
C2 H2B 0.9700 . ?
C3 C4 1.530(6) . ?
C3 H3A 0.9700 . ?
C3 H3B 0.9700 . ?
C4 C5 1.365(5) . ?
C4 H4 0.9300 . ?
C5 C6 1.486(6) . ?
C5 H5 0.9300 . ?
C6 C7 1.496(7) . ?
C6 H6A 0.9700 . ?
C6 H6B 0.9700 . ?
C7 C8 1.516(6) . ?
C7 H7A 0.9700 . ?
C7 H7B 0.9700 . ?
C8 H58 0.9300 . ?
C12 C13 1.309(7) . ?
C12 H12 0.9300 . ?
C13 H13 0.9300 . ?
C14 H14A 0.9600 . ?
C14 H14B 0.9600 . ?
C14 H14C 0.9600 . ?
C15 C26 1.526(7) . ?
C15 H15A 0.9700 . ?
C15 H15B 0.9700 . ?
C22 C23 1.310(6) . ?
C22 H22 0.9300 . ?
C23 H23 0.9300 . ?
C24 H24A 0.9600 . ?
C24 H24B 0.9600 . ?
C24 H24C 0.9600 . ?
C25 C26 1.531(6) . ?
C25 H25A 0.9700 . ?
C25 H25B 0.9700 . ?
C26 H26A 0.9700 . ?
C26 H26B 0.9700 . ?
C31 C38 1.397(6) . ?
C31 C32 1.508(6) . ?
C31 H31 0.9300 . ?
C32 C33 1.537(7) . ?
C32 H32A 0.9700 . ?
C32 H32B 0.9700 . ?
C33 C34 1.503(7) . ?
C33 H33A 0.9700 . ?
C33 H33B 0.9700 . ?
C34 C35 1.358(7) . ?
C34 H34 0.9300 . ?
C35 C36 1.485(7) . ?
C35 H35 0.9300 . ?
C36 C37 1.514(7) . ?
C36 H36A 0.9700 . ?
C36 H36B 0.9700 . ?
C37 C38 1.514(6) . ?
C37 H37A 0.9700 . ?
C37 H37B 0.9700 . ?
C38 H38 0.9300 . ?
C42 C43 1.312(7) . ?
C42 H42 0.9300 . ?
C43 H43 0.9300 . ?
C44 H44A 0.9600 . ?
C44 H44B 0.9600 . ?
C44 H44C 0.9600 . ?
C45 C56 1.537(6) . ?
C45 H45A 0.9700 . ?
C45 H45B 0.9700 . ?
C52 C53 1.330(6) . ?
C52 H52 0.9300 . ?
C53 H53 0.9300 . ?
C54 H54A 0.9600 . ?
C54 H54B 0.9600 . ?
C54 H54C 0.9600 . ?
C55 C56 1.509(6) . ?
C55 H55A 0.9700 . ?
C55 H55B 0.9700 . ?
C56 H56A 0.9700 . ?
C56 H56B 0.9700 . ?
C61 H1A 0.9700 . ?
C61 H1B 0.9700 . ?
